data_2206452
loop_
_publ_author_name
'Cui, Jian-Zhong'
'Zhang, Dan'
'Hai-Bin Song'
'Tang, Xiang-Yang'

_publ_section_title
;
 2,2'-(1,4-Phenylenedivinylene)diquinolin-8-ol
;
_journal_issue 8
_journal_name_full 'Acta Crystallographica Section E'
_journal_page_first o2372
_journal_page_last o2373
_journal_paper_doi 10.1107/S1600536805020672
_journal_volume 61
_journal_year 2005
_chemical_formula_iupac 'C28 H20 N2 O2'
_chemical_formula_moiety 'C28 H20 N2 O2'
_chemical_formula_sum 'C28 H20 N2 O2'
_chemical_formula_weight 416.46
_chemical_melting_point 499
_chemical_name_systematic
;
2,2'-(1,4-Phenylenedivinylene)diquinolin-8-ol
;
_space_group_IT_number 14
_symmetry_cell_setting monoclinic
_symmetry_space_group_name_Hall '-P 2ybc'
_symmetry_space_group_name_H-M 'P 1 21/c 1'
_atom_sites_solution_hydrogens geom
_atom_sites_solution_primary direct
_atom_sites_solution_secondary difmap
_cell_angle_alpha 90
_cell_angle_beta 100.740(9)
_cell_angle_gamma 90
_cell_formula_units_Z 2
_cell_length_a 11.648(6)
_cell_length_b 5.777(3)
_cell_length_c 15.852(8)
_cell_measurement_reflns_used 1827
_cell_measurement_temperature 294(2)
_cell_measurement_theta_max 26.37
_cell_measurement_theta_min 2.62
_cell_volume 1048.0(9)
_computing_cell_refinement 'SAINT (Bruker, 1997)'
_computing_data_collection 'SMART (Bruker, 1997)'
_computing_data_reduction SAINT
_computing_molecular_graphics 'SHELXTL (Bruker, 1997)'
_computing_publication_material SHELXTL
_computing_structure_refinement 'SHELXL97 (Sheldrick, 1997)'
_computing_structure_solution 'SHELXS97 (Sheldrick, 1997)'
_diffrn_ambient_temperature 294(2)
_diffrn_measured_fraction_theta_full 0.991
_diffrn_measured_fraction_theta_max 0.991
_diffrn_measurement_device_type 'Bruker SMART CCD area-detector'
_diffrn_measurement_method '\f and \w'
_diffrn_radiation_monochromator graphite
_diffrn_radiation_source 'fine-focus sealed tube'
_diffrn_radiation_type 'Mo K\a'
_diffrn_radiation_wavelength 0.71073
_diffrn_reflns_av_R_equivalents 0.0234
_diffrn_reflns_av_sigmaI/netI 0.0302
_diffrn_reflns_limit_h_max 10
_diffrn_reflns_limit_h_min -14
_diffrn_reflns_limit_k_max 6
_diffrn_reflns_limit_k_min -7
_diffrn_reflns_limit_l_max 19
_diffrn_reflns_limit_l_min -16
_diffrn_reflns_number 5549
_diffrn_reflns_theta_full 26.41
_diffrn_reflns_theta_max 26.41
_diffrn_reflns_theta_min 2.62
_exptl_absorpt_coefficient_mu 0.084
_exptl_absorpt_correction_T_max 0.992
_exptl_absorpt_correction_T_min 0.980
_exptl_absorpt_correction_type multi-scan
_exptl_absorpt_process_details '(SADABS; Sheldrick, 2002)'
_exptl_crystal_colour yellow
_exptl_crystal_density_diffrn 1.320
_exptl_crystal_density_method 'not measured'
_exptl_crystal_description prism
_exptl_crystal_F_000 436
_exptl_crystal_size_max 0.22
_exptl_crystal_size_mid 0.20
_exptl_crystal_size_min 0.10
_refine_diff_density_max 0.154
_refine_diff_density_min -0.162
_refine_ls_extinction_method none
_refine_ls_goodness_of_fit_ref 1.021
_refine_ls_hydrogen_treatment mixed
_refine_ls_matrix_type full
_refine_ls_number_parameters 149
_refine_ls_number_reflns 2142
_refine_ls_number_restraints 0
_refine_ls_restrained_S_all 1.021
_refine_ls_R_factor_all 0.0832
_refine_ls_R_factor_gt 0.0444
_refine_ls_shift/su_max 0.001
_refine_ls_shift/su_mean 0.000
_refine_ls_structure_factor_coef Fsqd
_refine_ls_weighting_details 'calc w = 1/[\s^2^(Fo^2^)+(0.0519P)^2^+0.0516P] where P = (Fo^2^+2Fc^2^)/3'
_refine_ls_weighting_scheme calc
_refine_ls_wR_factor_gt 0.0975
_refine_ls_wR_factor_ref 0.1184
_reflns_number_gt 1323
_reflns_number_total 2142
_reflns_threshold_expression I>2\s(I)
_cod_data_source_file hk6021.cif
_cod_data_source_block I
_cod_original_cell_volume 1047.9(10)
_cod_original_sg_symbol_H-M 'P 21/c'
_cod_database_code 2206452
_cod_database_fobs_code 2206452

loop_
_symmetry_equiv_pos_as_xyz
'x, y, z'
'-x, y+1/2, -z+1/2'
'-x, -y, -z'
'x, -y-1/2, z-1/2'

loop_
_atom_site_label
_atom_site_fract_x
_atom_site_fract_y
_atom_site_fract_z
_atom_site_U_iso_or_equiv
_atom_site_adp_type
_atom_site_calc_flag
_atom_site_refinement_flags
_atom_site_occupancy
_atom_site_type_symbol
N1 0.53218(12) 0.1645(2) 0.09666(8) 0.0478(4) Uani d . 1 N
O1 0.68802(13) 0.4740(2) 0.05877(9) 0.0710(4) Uani d . 1 O
H1 0.606(2) 0.442(4) 0.0444(14) 0.102(8) Uiso d . 1 H
C1 0.45483(14) 0.0080(3) 0.11203(10) 0.0481(4) Uani d . 1 C
C2 0.48990(16) -0.1873(3) 0.16533(12) 0.0577(5) Uani d . 1 C
H2 0.4352 -0.2986 0.1731 0.069 Uiso calc R 1 H
C3 0.60355(16) -0.2114(3) 0.20496(12) 0.0605(5) Uani d . 1 C
H3 0.6256 -0.3378 0.2406 0.073 Uiso calc R 1 H
C4 0.68787(15) -0.0466(3) 0.19239(11) 0.0507(4) Uani d . 1 C
C5 0.64663(14) 0.1374(3) 0.13568(10) 0.0453(4) Uani d . 1 C
C6 0.72738(15) 0.3031(3) 0.11664(11) 0.0522(5) Uani d . 1 C
C7 0.84278(16) 0.2892(4) 0.15467(13) 0.0656(5) Uani d . 1 C
H7 0.8954 0.3997 0.1424 0.079 Uiso calc R 1 H
C8 0.88171(17) 0.1102(4) 0.21172(13) 0.0718(6) Uani d . 1 C
H8 0.9603 0.1040 0.2373 0.086 Uiso calc R 1 H
C9 0.80795(16) -0.0557(4) 0.23097(12) 0.0658(6) Uani d . 1 C
H9 0.8359 -0.1741 0.2691 0.079 Uiso calc R 1 H
C10 0.33295(15) 0.0498(3) 0.07132(11) 0.0526(5) Uani d . 1 C
H10 0.3191 0.1751 0.0339 0.063 Uiso calc R 1 H
C11 0.23994(15) -0.0724(3) 0.08217(11) 0.0540(5) Uani d . 1 C
H11 0.2535 -0.1971 0.1198 0.065 Uiso calc R 1 H
C12 0.11848(15) -0.0308(3) 0.04094(11) 0.0502(4) Uani d . 1 C
C13 0.08218(16) 0.1650(3) -0.00807(12) 0.0628(5) Uani d . 1 C
H13 0.1366 0.2788 -0.0140 0.075 Uiso calc R 1 H
C14 -0.03270(16) 0.1941(3) -0.04796(12) 0.0623(5) Uani d . 1 C
H14 -0.0535 0.3267 -0.0805 0.075 Uiso calc R 1 H

loop_
_atom_site_aniso_label
_atom_site_aniso_U_11
_atom_site_aniso_U_22
_atom_site_aniso_U_33
_atom_site_aniso_U_12
_atom_site_aniso_U_13
_atom_site_aniso_U_23
N1 0.0441(8) 0.0514(8) 0.0483(8) -0.0057(7) 0.0094(6) -0.0004(7)
O1 0.0566(9) 0.0651(9) 0.0886(10) -0.0142(7) 0.0067(7) 0.0176(8)
C1 0.0486(10) 0.0518(10) 0.0456(9) -0.0064(8) 0.0131(8) -0.0019(8)
C2 0.0535(11) 0.0558(11) 0.0672(12) -0.0064(9) 0.0196(9) 0.0088(9)
C3 0.0615(12) 0.0616(12) 0.0611(11) 0.0064(10) 0.0185(9) 0.0146(10)
C4 0.0486(10) 0.0565(11) 0.0485(10) 0.0008(9) 0.0136(8) -0.0024(9)
C5 0.0439(9) 0.0494(10) 0.0431(9) -0.0015(8) 0.0093(7) -0.0071(8)
C6 0.0491(10) 0.0523(11) 0.0549(10) -0.0075(9) 0.0090(8) -0.0020(9)
C7 0.0485(11) 0.0728(14) 0.0738(13) -0.0149(10) 0.0069(10) -0.0043(11)
C8 0.0465(11) 0.0910(16) 0.0736(13) -0.0008(11) -0.0002(10) 0.0005(12)
C9 0.0542(12) 0.0770(14) 0.0646(12) 0.0097(11) 0.0065(9) 0.0071(10)
C10 0.0497(10) 0.0567(11) 0.0511(10) -0.0083(9) 0.0085(8) 0.0042(9)
C11 0.0517(11) 0.0579(11) 0.0524(10) -0.0090(9) 0.0100(8) 0.0048(9)
C12 0.0466(10) 0.0544(10) 0.0502(10) -0.0099(9) 0.0105(8) 0.0005(8)
C13 0.0475(11) 0.0605(12) 0.0798(13) -0.0184(10) 0.0102(9) 0.0125(11)
C14 0.0528(11) 0.0595(12) 0.0728(13) -0.0106(10) 0.0073(9) 0.0173(10)

loop_
_atom_type_symbol
_atom_type_description
_atom_type_scat_dispersion_real
_atom_type_scat_dispersion_imag
_atom_type_scat_source
C C 0.0033 0.0016 ' International Tables Vol. C, Tables 4.2.6.8 and 6.1.1.4'
H H 0.0000 0.0000 ' International Tables Vol. C, Tables 4.2.6.8 and 6.1.1.4'
N N 0.0061 0.0033 ' International Tables Vol. C, Tables 4.2.6.8 and 6.1.1.4'
O O 0.0106 0.0060 ' International Tables Vol. C, Tables 4.2.6.8 and 6.1.1.4'

loop_
_geom_angle_atom_site_label_1
_geom_angle_atom_site_label_2
_geom_angle_atom_site_label_3
_geom_angle_site_symmetry_1
_geom_angle_site_symmetry_3
_geom_angle
_geom_angle_publ_flag
C1 N1 C5 . . 118.34(15) yes
C6 O1 H1 . . 102.3(14) ?
N1 C1 C2 . . 121.21(16) yes
N1 C1 C10 . . 116.15(16) ?
C2 C1 C10 . . 122.63(16) ?
C3 C2 C1 . . 120.10(17) ?
C3 C2 H2 . . 119.9 ?
C1 C2 H2 . . 119.9 ?
C2 C3 C4 . . 120.58(18) ?
C2 C3 H3 . . 119.7 ?
C4 C3 H3 . . 119.7 ?
C3 C4 C5 . . 115.72(16) ?
C3 C4 C9 . . 124.83(18) ?
C5 C4 C9 . . 119.45(17) ?
N1 C5 C6 . . 117.15(16) yes
N1 C5 C4 . . 123.96(16) yes
C6 C5 C4 . . 118.88(15) yes
O1 C6 C7 . . 121.09(17) yes
O1 C6 C5 . . 118.62(15) yes
C7 C6 C5 . . 120.28(17) ?
C6 C7 C8 . . 120.22(19) ?
C6 C7 H7 . . 119.9 ?
C8 C7 H7 . . 119.9 ?
C9 C8 C7 . . 121.76(19) ?
C9 C8 H8 . . 119.1 ?
C7 C8 H8 . . 119.1 ?
C8 C9 C4 . . 119.38(19) ?
C8 C9 H9 . . 120.3 ?
C4 C9 H9 . . 120.3 ?
C11 C10 C1 . . 126.90(17) ?
C11 C10 H10 . . 116.5 ?
C1 C10 H10 . . 116.5 ?
C10 C11 C12 . . 126.68(18) ?
C10 C11 H11 . . 116.7 ?
C12 C11 H11 . . 116.7 ?
C13 C12 C14 . 3 116.53(16) ?
C13 C12 C11 . . 123.39(16) ?
C14 C12 C11 3 . 120.06(17) ?
C14 C13 C12 . . 121.49(17) ?
C14 C13 H13 . . 119.3 ?
C12 C13 H13 . . 119.3 ?
C13 C14 C12 . 3 121.98(17) ?
C13 C14 H14 . . 119.0 ?
C12 C14 H14 3 . 119.0 ?

loop_
_geom_bond_atom_site_label_1
_geom_bond_atom_site_label_2
_geom_bond_site_symmetry_2
_geom_bond_distance
_geom_bond_publ_flag
N1 C1 . 1.330(2) yes
N1 C5 . 1.370(2) yes
O1 C6 . 1.368(2) yes
O1 H1 . 0.96(2) ?
C1 C2 . 1.423(2) ?
C1 C10 . 1.466(2) ?
C2 C3 . 1.363(2) ?
C2 H2 . 0.9300 ?
C3 C4 . 1.408(2) ?
C3 H3 . 0.9300 ?
C4 C5 . 1.417(2) yes
C4 C9 . 1.419(2) ?
C5 C6 . 1.413(2) yes
C6 C7 . 1.369(2) yes
C7 C8 . 1.393(3) ?
C7 H7 . 0.9300 ?
C8 C9 . 1.359(3) ?
C8 H8 . 0.9300 ?
C9 H9 . 0.9300 ?
C10 C11 . 1.331(2) ?
C10 H10 . 0.9300 ?
C11 C12 . 1.464(2) ?
C11 H11 . 0.9300 ?
C12 C13 . 1.393(3) ?
C12 C14 3 1.394(2) ?
C13 C14 . 1.380(3) ?
C13 H13 . 0.9300 ?
C14 C12 3 1.394(2) ?
C14 H14 . 0.9300 ?

loop_
_geom_hbond_atom_site_label_D
_geom_hbond_atom_site_label_H
_geom_hbond_atom_site_label_A
_geom_hbond_distance_DH
_geom_hbond_distance_HA
_geom_hbond_distance_DA
_geom_hbond_angle_DHA
O1 H1 N1 0.96(2) 2.06(2) 2.694(2) 121.8(18)

loop_
_geom_torsion_atom_site_label_1
_geom_torsion_atom_site_label_2
_geom_torsion_atom_site_label_3
_geom_torsion_atom_site_label_4
_geom_torsion_site_symmetry_1
_geom_torsion_site_symmetry_4
_geom_torsion
C5 N1 C1 C2 . . -2.0(2)
C5 N1 C1 C10 . . 177.77(14)
N1 C1 C2 C3 . . 3.0(3)
C10 C1 C2 C3 . . -176.73(17)
C1 C2 C3 C4 . . -1.3(3)
C2 C3 C4 C5 . . -1.2(2)
C2 C3 C4 C9 . . 179.70(18)
C1 N1 C5 C6 . . 178.54(14)
C1 N1 C5 C4 . . -0.7(2)
C3 C4 C5 N1 . . 2.3(2)
C9 C4 C5 N1 . . -178.56(16)
C3 C4 C5 C6 . . -176.91(15)
C9 C4 C5 C6 . . 2.2(2)
N1 C5 C6 O1 . . -2.3(2)
C4 C5 C6 O1 . . 176.98(15)
N1 C5 C6 C7 . . 178.69(16)
C4 C5 C6 C7 . . -2.0(2)
O1 C6 C7 C8 . . -178.29(17)
C5 C6 C7 C8 . . 0.7(3)
C6 C7 C8 C9 . . 0.5(3)
C7 C8 C9 C4 . . -0.3(3)
C3 C4 C9 C8 . . 177.96(18)
C5 C4 C9 C8 . . -1.1(3)
N1 C1 C10 C11 . . -174.81(17)
C2 C1 C10 C11 . . 5.0(3)
C1 C10 C11 C12 . . -179.59(16)
C10 C11 C12 C13 . . -8.6(3)
C10 C11 C12 C14 . 3 169.87(18)
C14 C12 C13 C14 3 . -0.5(3)
C11 C12 C13 C14 . . 178.03(18)
C12 C13 C14 C12 . 3 0.5(3)
